data_4317277
loop_
_publ_author_name
'Urko Garc\'ia-Couceiro'
'Oscar Castillo'
'Javier Cepeda'
'M\'onica Lanchas'
'Antonio Luque'
'Sonia P\'erez-Y\'a\~nez'
'Pascual Rom\'an'
'Daniel Vallejo-S\'anchez'

_publ_contact_author
;
 Oscar Castillo. Departamento de Quimica Inorganica.
 Facultad de Ciencia y Tecnologia
 Universidad del Pais Vasco,  Apdo. 644, E-48080 Bilbao, Spain
;
_publ_contact_author_email oscar.castillo@ehu.es
_publ_contact_author_fax '+34-946 013 500'
_publ_contact_author_phone '+34-946 015 991'
_publ_section_title
;
 Influence of the Synthetic Conditions on the Structural Diversity of
 Extended Manganese-Oxalato-1,2-bis(4-pyridyl)ethylene Systems
;
_journal_name_full 'Inorganic Chemistry'
_journal_page_first 11346
_journal_page_last 11361
_journal_paper_doi 10.1021/ic100928t
_journal_volume 49
_journal_year 2010
_chemical_compound_source 'synthesis as described'
_chemical_formula_moiety 'C14 H10 Mn N2 O4, 0.25(H2 O)'
_chemical_formula_structural 'C14 H10 Mn N2 O4, 0.25(H2 O)'
_chemical_formula_sum 'C14 H10.5 Mn N2 O4.25'
_chemical_formula_weight 329.68
_chemical_name_systematic
;
catena-[(mu-oxalato)(mu-1,2-bis(4-pyridyl)ethylene)manganese(II)] water (1/0.25)
;
_space_group_IT_number 2
_symmetry_cell_setting triclinic
_symmetry_Int_Tables_number 2
_symmetry_space_group_name_Hall '-P 1'
_symmetry_space_group_name_H-M 'P -1'
_atom_sites_solution_hydrogens geom
_atom_sites_solution_primary direct
_atom_sites_solution_secondary difmap
_audit_creation_method SHELXL97
_cell_angle_alpha 106.00(1)
_cell_angle_beta 116.48(1)
_cell_angle_gamma 90.66(1)
_cell_formula_units_Z 2
_cell_length_a 9.243(1)
_cell_length_b 9.727(1)
_cell_length_c 9.732(1)
_cell_measurement_reflns_used 4273
_cell_measurement_temperature 293(2)
_cell_measurement_theta_max 30.12
_cell_measurement_theta_min 2.74
_cell_volume 743.60(16)
_computing_cell_refinement 'CrysAlis CCD (Oxford Diffraction, 2003)'
_computing_data_collection 'CrysAlis CCD (Oxford Diffraction, 2003)'
_computing_data_reduction 'CrysAlis RED (Oxford Diffraction, 2003)'
_computing_molecular_graphics 'Ortep-3 (Farrugia, 1997)'
_computing_publication_material 'WinGX (Farrugia, 1999)'
_computing_structure_refinement 'SHELXL-97 (Sheldrick, 1997)'
_computing_structure_solution 'Sir92 (Altamore et al., 1993)'
_diffrn_ambient_temperature 293(2)
_diffrn_measured_fraction_theta_full 0.976
_diffrn_measured_fraction_theta_max 0.976
_diffrn_measurement_device_type Xcalibur
_diffrn_measurement_method \w
_diffrn_radiation_monochromator graphite
_diffrn_radiation_source 'fine-focus sealed tube'
_diffrn_radiation_type MoK\a
_diffrn_radiation_wavelength 0.71073
_diffrn_reflns_av_R_equivalents 0.0372
_diffrn_reflns_av_sigmaI/netI 0.0622
_diffrn_reflns_limit_h_max 9
_diffrn_reflns_limit_h_min -12
_diffrn_reflns_limit_k_max 13
_diffrn_reflns_limit_k_min -13
_diffrn_reflns_limit_l_max 13
_diffrn_reflns_limit_l_min -13
_diffrn_reflns_number 7422
_diffrn_reflns_theta_full 30.12
_diffrn_reflns_theta_max 30.12
_diffrn_reflns_theta_min 2.74
_diffrn_standards_decay_% 0
_diffrn_standards_interval_count 0
_diffrn_standards_interval_time 0
_diffrn_standards_number 0
_exptl_absorpt_coefficient_mu 0.907
_exptl_absorpt_correction_T_max 0.958
_exptl_absorpt_correction_T_min 0.850
_exptl_absorpt_correction_type numerical
_exptl_absorpt_process_details 'CrysAlis RED (Oxford Diffraction, 2003)'
_exptl_crystal_colour yellow
_exptl_crystal_density_diffrn 1.472
_exptl_crystal_density_method 'not measured'
_exptl_crystal_description prismatic
_exptl_crystal_F_000 335
_exptl_crystal_size_max 0.080
_exptl_crystal_size_mid 0.053
_exptl_crystal_size_min 0.027
_refine_diff_density_max 1.031
_refine_diff_density_min -0.351
_refine_diff_density_rms 0.095
_refine_ls_extinction_method none
_refine_ls_goodness_of_fit_ref 0.957
_refine_ls_hydrogen_treatment constr
_refine_ls_matrix_type full
_refine_ls_number_parameters 199
_refine_ls_number_reflns 4273
_refine_ls_number_restraints 0
_refine_ls_restrained_S_all 0.957
_refine_ls_R_factor_all 0.0601
_refine_ls_R_factor_gt 0.0439
_refine_ls_shift/su_max 0.000
_refine_ls_shift/su_mean 0.000
_refine_ls_structure_factor_coef Fsqd
_refine_ls_weighting_details 'calc w=1/[\s^2^(Fo^2^)+(0.0588P)^2^]'
_refine_ls_weighting_scheme calc
_refine_ls_wR_factor_gt 0.1008
_refine_ls_wR_factor_ref 0.1041
_reflns_number_gt 3020
_reflns_number_total 4273
_reflns_threshold_expression >2sigma(I)
_cod_data_source_file ic100928t_si_002_2.cif
_cod_data_source_block compound-2
_cod_depositor_comments
;
The following automatic conversions were performed:

'_symmetry_cell_setting' value 'Triclinic' changed to 'triclinic'
according to the built-in table from CIF Core dictionary named
'cif_core.dic' version 2.4.1 from 2010-06-29.

Automatic conversion script
Id: cif_fix_values 1646 2011-03-28 12:23:43Z adriana 
;
_cod_original_sg_symbol_Hall -P1
_cod_database_code 4317277

loop_
_symmetry_equiv_pos_as_xyz
'x, y, z'
'-x, -y,-z'

loop_
_atom_site_label
_atom_site_type_symbol
_atom_site_fract_x
_atom_site_fract_y
_atom_site_fract_z
_atom_site_U_iso_or_equiv
_atom_site_adp_type
_atom_site_occupancy
_atom_site_symmetry_multiplicity
_atom_site_calc_flag
_atom_site_refinement_flags
_atom_site_disorder_assembly
_atom_site_disorder_group
Mn01 Mn 0.17011(3) 0.25939(3) 0.02756(3) 0.02590(10) Uani 1 1 d . . .
C1 C 0.0689(2) 0.0018(2) 0.0849(2) 0.0263(4) Uani 1 1 d . . .
O1 O 0.18810(16) 0.10289(15) 0.15324(17) 0.0352(3) Uani 1 1 d . . .
O2 O 0.05090(17) -0.09584(15) 0.13905(17) 0.0369(3) Uani 1 1 d . . .
C2 C 0.0220(2) 0.5076(2) -0.0661(2) 0.0281(4) Uani 1 1 d . . .
O3 O 0.10841(18) 0.41995(16) -0.10053(18) 0.0381(3) Uani 1 1 d . . .
O4 O -0.03224(19) 0.60458(16) -0.12778(18) 0.0413(4) Uani 1 1 d . . .
N11 N 0.4257(2) 0.36801(19) 0.2255(2) 0.0355(4) Uani 1 1 d . . .
C12 C 0.5169(3) 0.4522(3) 0.1951(3) 0.0464(6) Uani 1 1 d . . .
H12 H 0.4638 0.4874 0.1083 0.056 Uiso 1 1 calc R . .
C13 C 0.6842(3) 0.4893(3) 0.2847(3) 0.0485(6) Uani 1 1 d . . .
H13 H 0.7413 0.5450 0.2554 0.058 Uiso 1 1 calc R . .
C14 C 0.7682(2) 0.4433(3) 0.4193(2) 0.0399(5) Uani 1 1 d . . .
C15 C 0.6727(3) 0.3627(3) 0.4560(3) 0.0465(6) Uani 1 1 d . . .
H15 H 0.7218 0.3321 0.5467 0.056 Uiso 1 1 calc R . .
C16 C 0.5057(3) 0.3279(3) 0.3582(3) 0.0413(5) Uani 1 1 d . . .
H16 H 0.4453 0.2738 0.3857 0.050 Uiso 1 1 calc R . .
C17 C 0.9476(3) 0.4719(3) 0.5182(3) 0.0450(6) Uani 1 1 d . . .
H17 H 0.9909 0.4485 0.6138 0.054 Uiso 1 1 calc R . .
N21 N 0.2753(2) 0.16382(19) -0.1457(2) 0.0358(4) Uani 1 1 d . . .
C22 C 0.1777(3) 0.1416(3) -0.3034(3) 0.0452(6) Uani 1 1 d . . .
H22 H 0.0712 0.1608 -0.3346 0.054 Uiso 1 1 calc R . .
C23 C 0.2235(3) 0.0928(3) -0.4220(3) 0.0488(6) Uani 1 1 d . . .
H23 H 0.1495 0.0795 -0.5295 0.059 Uiso 1 1 calc R . .
C24 C 0.3807(3) 0.0635(3) -0.3804(3) 0.0439(5) Uani 1 1 d . . .
C25 C 0.4845(3) 0.0853(3) -0.2172(3) 0.0594(7) Uani 1 1 d . . .
H25 H 0.5912 0.0663 -0.1836 0.071 Uiso 1 1 calc R . .
C26 C 0.4279(3) 0.1355(3) -0.1046(3) 0.0510(6) Uani 1 1 d . . .
H26 H 0.4992 0.1499 0.0039 0.061 Uiso 1 1 calc R . .
C27 C 0.4269(3) 0.0094(3) -0.5119(3) 0.0491(6) Uani 1 1 d . . .
H27 H 0.3450 -0.0121 -0.6181 0.059 Uiso 1 1 calc R . .
O1W O 0.8346(13) 0.1818(10) 0.1713(14) 0.100(3) Uani 0.25 1 d P . .
H1W H 0.7579 0.2207 0.1880 0.050 Uiso 0.25 1 d P . .
H2W H 0.8915 0.2522 0.1687 0.050 Uiso 0.25 1 d P . .

loop_
_atom_site_aniso_label
_atom_site_aniso_U_11
_atom_site_aniso_U_22
_atom_site_aniso_U_33
_atom_site_aniso_U_23
_atom_site_aniso_U_13
_atom_site_aniso_U_12
Mn01 0.02220(15) 0.02734(16) 0.03046(16) 0.01165(12) 0.01275(12) 0.00449(11)
C1 0.0207(9) 0.0299(9) 0.0266(9) 0.0117(8) 0.0079(7) 0.0051(7)
O1 0.0241(7) 0.0354(8) 0.0345(7) 0.0177(6) 0.0003(6) -0.0045(6)
O2 0.0300(7) 0.0399(8) 0.0328(7) 0.0204(6) 0.0030(6) -0.0044(6)
C2 0.0292(9) 0.0313(10) 0.0304(9) 0.0129(8) 0.0175(8) 0.0072(8)
O3 0.0517(9) 0.0401(8) 0.0496(9) 0.0269(7) 0.0386(8) 0.0245(7)
O4 0.0585(10) 0.0465(9) 0.0486(9) 0.0318(8) 0.0400(8) 0.0300(8)
N11 0.0260(8) 0.0417(10) 0.0338(9) 0.0112(8) 0.0104(7) -0.0046(7)
C12 0.0325(11) 0.0587(15) 0.0436(12) 0.0266(11) 0.0083(10) -0.0063(10)
C13 0.0324(11) 0.0664(16) 0.0439(13) 0.0240(12) 0.0121(10) -0.0136(11)
C14 0.0286(10) 0.0550(14) 0.0297(10) 0.0076(10) 0.0120(9) -0.0095(9)
C15 0.0316(11) 0.0730(17) 0.0312(11) 0.0234(11) 0.0077(9) -0.0066(11)
C16 0.0297(11) 0.0570(14) 0.0347(11) 0.0172(10) 0.0117(9) -0.0088(10)
C17 0.0280(11) 0.0709(17) 0.0280(10) 0.0144(11) 0.0071(9) -0.0090(11)
N21 0.0389(10) 0.0374(10) 0.0387(9) 0.0114(8) 0.0248(8) 0.0110(8)
C22 0.0383(12) 0.0557(14) 0.0386(12) 0.0059(11) 0.0206(10) 0.0065(11)
C23 0.0481(14) 0.0606(15) 0.0351(11) 0.0086(11) 0.0209(11) 0.0089(12)
C24 0.0593(15) 0.0431(12) 0.0414(12) 0.0161(10) 0.0320(12) 0.0166(11)
C25 0.0517(15) 0.083(2) 0.0631(16) 0.0320(15) 0.0374(14) 0.0434(15)
C26 0.0507(14) 0.0744(17) 0.0438(13) 0.0285(13) 0.0292(12) 0.0370(13)
C27 0.0465(13) 0.0623(15) 0.0388(12) 0.0204(12) 0.0173(11) 0.0179(12)
O1W 0.123(8) 0.070(6) 0.149(10) 0.025(6) 0.104(8) 0.019(6)

loop_
_atom_type_symbol
_atom_type_description
_atom_type_scat_dispersion_real
_atom_type_scat_dispersion_imag
_atom_type_scat_source
C C 0.0033 0.0016 'International Tables Vol C Tables 4.2.6.8 and 6.1.1.4'
H H 0.0000 0.0000 'International Tables Vol C Tables 4.2.6.8 and 6.1.1.4'
N N 0.0061 0.0033 'International Tables Vol C Tables 4.2.6.8 and 6.1.1.4'
O O 0.0106 0.0060 'International Tables Vol C Tables 4.2.6.8 and 6.1.1.4'
Mn Mn 0.3368 0.7283 'International Tables Vol C Tables 4.2.6.8 and 6.1.1.4'

loop_
_geom_angle_atom_site_label_1
_geom_angle_atom_site_label_2
_geom_angle_atom_site_label_3
_geom_angle
_geom_angle_site_symmetry_1
_geom_angle_site_symmetry_3
_geom_angle_publ_flag
O1 Mn01 O4 95.73(6) . 2_565 ?
O1 Mn01 O3 169.54(5) . . ?
O4 Mn01 O3 75.63(5) 2_565 . ?
O1 Mn01 O2 76.02(5) . 2 ?
O4 Mn01 O2 91.06(6) 2_565 2 ?
O3 Mn01 O2 97.95(6) . 2 ?
O1 Mn01 N11 87.65(6) . . ?
O4 Mn01 N11 97.79(7) 2_565 . ?
O3 Mn01 N11 99.24(6) . . ?
O2 Mn01 N11 162.15(6) 2 . ?
O1 Mn01 N21 104.75(6) . . ?
O4 Mn01 N21 158.39(6) 2_565 . ?
O3 Mn01 N21 83.24(6) . . ?
O2 Mn01 N21 87.35(6) 2 . ?
N11 Mn01 N21 89.95(6) . . ?
O2 C1 O1 126.32(16) . . ?
O2 C1 C1 117.18(19) . 2 ?
O1 C1 C1 116.5(2) . 2 ?
C1 O1 Mn01 115.76(11) . . ?
C1 O2 Mn01 114.34(11) . 2 ?
O4 C2 O3 126.54(17) . . ?
O4 C2 C2 117.1(2) . 2_565 ?
O3 C2 C2 116.3(2) . 2_565 ?
C2 O3 Mn01 115.45(12) . . ?
C2 O4 Mn01 115.34(12) . 2_565 ?
C16 N11 C12 116.04(17) . . ?
C16 N11 Mn01 122.99(14) . . ?
C12 N11 Mn01 119.21(14) . . ?
N11 C12 C13 123.9(2) . . ?
N11 C12 H12 118.1 . . ?
C13 C12 H12 118.1 . . ?
C12 C13 C14 119.9(2) . . ?
C12 C13 H13 120.0 . . ?
C14 C13 H13 120.0 . . ?
C15 C14 C13 116.14(19) . . ?
C15 C14 C17 119.9(2) . . ?
C13 C14 C17 123.89(19) . . ?
C16 C15 C14 120.3(2) . . ?
C16 C15 H15 119.9 . . ?
C14 C15 H15 119.9 . . ?
N11 C16 C15 123.53(19) . . ?
N11 C16 H16 118.2 . . ?
C15 C16 H16 118.2 . . ?
C17 C17 C14 125.4(3) 2_766 . ?
C17 C17 H17 117.3 2_766 . ?
C14 C17 H17 117.3 . . ?
C22 N21 C26 116.27(19) . . ?
C22 N21 Mn01 117.02(14) . . ?
C26 N21 Mn01 126.60(15) . . ?
N21 C22 C23 124.7(2) . . ?
N21 C22 H22 117.7 . . ?
C23 C22 H22 117.7 . . ?
C22 C23 C24 119.4(2) . . ?
C22 C23 H23 120.3 . . ?
C24 C23 H23 120.3 . . ?
C23 C24 C25 117.0(2) . . ?
C23 C24 C27 118.3(2) . . ?
C25 C24 C27 124.7(2) . . ?
C26 C25 C24 119.8(2) . . ?
C26 C25 H25 120.1 . . ?
C24 C25 H25 120.1 . . ?
N21 C26 C25 122.8(2) . . ?
N21 C26 H26 118.6 . . ?
C25 C26 H26 118.6 . . ?
C27 C27 C24 124.3(3) 2_654 . ?
C27 C27 H27 117.9 2_654 . ?
C24 C27 H27 117.9 . . ?
H1W O1W H2W 104.6 . . ?

loop_
_geom_bond_atom_site_label_1
_geom_bond_atom_site_label_2
_geom_bond_distance
_geom_bond_site_symmetry_2
_geom_bond_publ_flag
Mn01 O1 2.1661(14) . ?
Mn01 O4 2.1821(14) 2_565 ?
Mn01 O3 2.1859(14) . ?
Mn01 O2 2.2095(14) 2 ?
Mn01 N11 2.2738(17) . ?
Mn01 N21 2.2962(17) . ?
C1 O2 1.248(2) . ?
C1 O1 1.259(2) . ?
C1 C1 1.563(3) 2 ?
O2 Mn01 2.2095(14) 2 ?
C2 O4 1.248(2) . ?
C2 O3 1.254(2) . ?
C2 C2 1.553(4) 2_565 ?
O4 Mn01 2.1821(14) 2_565 ?
N11 C16 1.341(3) . ?
N11 C12 1.346(3) . ?
C12 C13 1.376(3) . ?
C12 H12 0.9300 . ?
C13 C14 1.394(3) . ?
C13 H13 0.9300 . ?
C14 C15 1.393(3) . ?
C14 C17 1.474(3) . ?
C15 C16 1.380(3) . ?
C15 H15 0.9300 . ?
C16 H16 0.9300 . ?
C17 C17 1.328(4) 2_766 ?
C17 H17 0.9300 . ?
N21 C22 1.339(3) . ?
N21 C26 1.339(3) . ?
C22 C23 1.370(3) . ?
C22 H22 0.9300 . ?
C23 C24 1.380(3) . ?
C23 H23 0.9300 . ?
C24 C25 1.393(3) . ?
C24 C27 1.489(3) . ?
C25 C26 1.390(3) . ?
C25 H25 0.9300 . ?
C26 H26 0.9300 . ?
C27 C27 1.290(5) 2_654 ?
C27 H27 0.9300 . ?
O1W H1W 0.8647 . ?
O1W H2W 0.8707 . ?

loop_
_geom_hbond_atom_site_label_D
_geom_hbond_atom_site_label_H
_geom_hbond_atom_site_label_A
_geom_hbond_distance_DH
_geom_hbond_distance_HA
_geom_hbond_distance_DA
_geom_hbond_angle_DHA
_geom_hbond_site_symmetry_A
C13 H13 O3 0.93 2.54 3.400(3) 153.7 2_665
C17 H17 O3 0.93 2.59 3.517(3) 172.0 1_656
C17 H17 O4 0.93 2.66 3.247(3) 122.1 1_656
C23 H23 O2 0.93 2.91 3.701(3) 144.0 1_554
C25 H25 O1 0.93 2.60 3.460(3) 153.9 2_655
C27 H27 O1 0.93 2.61 3.403(3) 142.9 1_554
C27 H27 O2 0.93 2.61 3.484(3) 157.5 1_554
O1W H2W O4 0.87 2.13 2.986(10) 169.7 2_665
